data_9004409
loop_
_publ_author_name
'Liang, J.'
'Hawthorne, F. C.'

_publ_section_title
;
 Rietveld refinement of micaceous materials: muscovite-2M1, a comparison
 with single-crystal structure refinement
 Sample: Rietveld refinement (transmission mode)
;
_journal_name_full 'The Canadian Mineralogist'
_journal_page_first 115
_journal_page_last 122
_journal_volume 34
_journal_year 1996
_chemical_formula_sum 'Al1.94 H2 K0.86 O12 Si3.86'
_chemical_name_mineral Muscovite
_space_group_IT_number 15
_symmetry_space_group_name_Hall '-C 2yc'
_symmetry_space_group_name_H-M 'C 1 2/c 1'
_cell_angle_alpha 90
_cell_angle_beta 95.756
_cell_angle_gamma 90
_cell_formula_units_Z 4
_cell_length_a 5.1765
_cell_length_b 8.9872
_cell_length_c 20.072
_cell_volume 929.086
_database_code_amcsd 0005483
_exptl_crystal_density_diffrn 2.777
_cod_original_formula_sum 'Al1.94 Si3.86 K.86 (O12 H2)'
_cod_database_code 9004409

loop_
_space_group_symop_operation_xyz
x,y,z
1/2+x,1/2+y,z
x,-y,1/2+z
1/2+x,1/2-y,1/2+z
-x,y,1/2-z
1/2-x,1/2+y,1/2-z
-x,-y,-z
1/2-x,1/2-y,-z

loop_
_atom_site_label
_atom_site_fract_x
_atom_site_fract_y
_atom_site_fract_z
_atom_site_occupancy
_atom_site_type_symbol
_atom_site_attached_hydrogens
Al 0.25100 0.08000 -0.00150 0.97000 Al 0
SiT1 0.44900 0.25700 0.13410 0.98000 Si 0
SiT2 0.03300 0.43100 0.36500 0.95000 Si 0
K 0.00000 0.09900 0.25000 0.86000 K 0
O-H 0.03700 0.06600 0.45370 1.00000 O 1
O1 0.37500 0.24500 0.05370 1.00000 O 0
O2 0.04200 0.44500 0.44690 1.00000 O 0
O3 0.41000 0.08800 0.16780 1.00000 O 0
O4 0.24400 0.36800 0.16830 1.00000 O 0
O5 0.24900 0.30700 0.34400 1.00000 O 0

loop_
_cod_changelog_entry_id
_cod_changelog_entry_author
_cod_changelog_entry_date
_cod_changelog_entry_text
1
;cod-tools version 3.8.0
Id: cif_guess_AMCSD_atom_types 9574 2023-05-10 09:00:05Z saulius
;
2023-05-10T18:49:03+03:00
;Derived atom types and hydrogen counts
from atom names that follow the AMCSD naming convention
(Wat == water, O-H == hydroxyl).
;

loop_
_cod_related_entry_id
_cod_related_entry_database
_cod_related_entry_code
1 AMCSD 0005483
